data_2106541
loop_
_publ_author_name
'Laohavanich, S.'
'Thanomkul, S.'
'Pramatus, S.'

_publ_section_title
;
 Structure refinement of niobium arsenide Nb5 As3
;
_journal_name_full 'Acta Crystallographica B (24,1968-38,1982)'
_journal_page_first 227
_journal_page_last 228
_journal_volume 37
_journal_year 1981
_chemical_formula_sum 'As3 Nb5'
_chemical_name_systematic 'Nb5 As3'
_space_group_IT_number 62
_symmetry_space_group_name_Hall '-P 2ac 2n'
_symmetry_space_group_name_H-M 'P n m a'
_cell_angle_alpha 90
_cell_angle_beta 90
_cell_angle_gamma 90
_cell_formula_units_Z 8
_cell_length_a 26.0701
_cell_length_b 3.5198
_cell_length_c 11.7869
_cell_volume 1081.584
_citation_journal_id_ASTM ACBCAR
_cod_data_source_file Laohavanich_ACBCAR_1981_48.cif
_cod_data_source_block As3Nb5
_cod_database_code 2106541

loop_
_symmetry_equiv_pos_as_xyz
x,y,z
-x+1/2,-y,z+1/2
x+1/2,-y+1/2,-z+1/2
-x,y+1/2,-z
-x,-y,-z
x-1/2,y,-z-1/2
-x-1/2,y-1/2,z-1/2
x,-y-1/2,z

loop_
_atom_site_label
_atom_site_type_symbol
_atom_site_fract_x
_atom_site_fract_y
_atom_site_fract_z
_atom_site_occupancy
_atom_site_U_iso_or_equiv
Nb10 Nb 0.4984 0.25 0.1056 1 0.0
As2 As 0.0763 0.25 0.0525 1 0.0
Nb8 Nb 0.4539 0.25 0.6972 1 0.0
As1 As 0.0485 0.25 0.7491 1 0.0
Nb9 Nb 0.4668 0.25 0.4159 1 0.0
Nb3 Nb 0.1368 0.25 0.8523 1 0.0
As3 As 0.2201 0.25 0.0033 1 0.0
As5 As 0.3433 0.25 0.1926 1 0.0
Nb6 Nb 0.3232 0.25 0.9604 1 0.0
Nb2 Nb 0.1236 0.25 0.2888 1 0.0
Nb1 Nb 0.1027 0.25 0.5682 1 0.0
Nb7 Nb 0.349 0.25 0.5557 1 0.0
Nb4 Nb 0.2248 0.25 0.6192 1 0.0
As4 As 0.3022 0.25 0.7462 1 0.0
As6 As 0.4279 0.25 0.9189 1 0.0
Nb5 Nb 0.2613 0.25 0.3452 1 0.0
